data_7001269
loop_
_publ_author_name
'Lee, Kyu Reon'
'Eum, Min-Sik'
'Chin, Chong Shik'
'Lee, Seung Chan'
'Kim, In June'
'Kim, Young Sik'
'Kim, Youngmee'
'Kim, Sung-Jin'
'Hur, Nam Hwi'

_publ_section_title
;
 New heteroleptic iridium complexes having one
 biphenyl-2,2&#x2032;-diyl and two bipyridyl based ligands
;
_journal_issue 19
_journal_name_full 'Dalton Transactions'
_journal_page_first 3650
_journal_page_last 3652
_journal_paper_doi 10.1039/b904016c
_journal_year 2009
_chemical_formula_sum 'C37 H32 F3 Ir N4 O3 S'
_chemical_formula_weight 861.93
_chemical_name_systematic
;
?
;
_space_group_IT_number 15
_symmetry_cell_setting monoclinic
_symmetry_space_group_name_Hall '-C 2yc'
_symmetry_space_group_name_H-M 'C 1 2/c 1'
_atom_sites_solution_hydrogens geom
_atom_sites_solution_primary direct
_atom_sites_solution_secondary difmap
_audit_creation_method SHELXL-97
_cell_angle_alpha 90.00
_cell_angle_beta 107.1220(10)
_cell_angle_gamma 90.00
_cell_formula_units_Z 8
_cell_length_a 34.693(2)
_cell_length_b 11.2292(6)
_cell_length_c 18.9912(11)
_cell_measurement_reflns_used 6142
_cell_measurement_temperature 293(2)
_cell_measurement_theta_max 26.02
_cell_measurement_theta_min 2.24
_cell_volume 7070.6(7)
_computing_cell_refinement 'Bruker SMART'
_computing_data_collection 'Bruker SMART'
_computing_data_reduction 'Bruker SAINT'
_computing_molecular_graphics 'Bruker SHELXTL'
_computing_publication_material 'Bruker SHELXTL'
_computing_structure_refinement 'SHELXL-97 (Sheldrick, 1997)'
_computing_structure_solution 'SHELXS-97 (Sheldrick, 1990)'
_diffrn_ambient_temperature 293(2)
_diffrn_measured_fraction_theta_full 0.969
_diffrn_measured_fraction_theta_max 0.969
_diffrn_measurement_device_type 'CCD area detector'
_diffrn_measurement_method 'phi and omega scans'
_diffrn_radiation_monochromator graphite
_diffrn_radiation_source 'fine-focus sealed tube'
_diffrn_radiation_type MoK\a
_diffrn_radiation_wavelength 0.71073
_diffrn_reflns_av_R_equivalents 0.0290
_diffrn_reflns_av_sigmaI/netI 0.0417
_diffrn_reflns_limit_h_max 41
_diffrn_reflns_limit_h_min -41
_diffrn_reflns_limit_k_max 5
_diffrn_reflns_limit_k_min -13
_diffrn_reflns_limit_l_max 22
_diffrn_reflns_limit_l_min -22
_diffrn_reflns_number 16134
_diffrn_reflns_theta_full 25.00
_diffrn_reflns_theta_max 25.00
_diffrn_reflns_theta_min 1.91
_exptl_absorpt_coefficient_mu 3.893
_exptl_absorpt_correction_T_max 0.459
_exptl_absorpt_correction_T_min 0.409
_exptl_absorpt_correction_type multi-scan
_exptl_absorpt_process_details '(SADABS: Bruker, 1997)'
_exptl_crystal_colour orange
_exptl_crystal_density_diffrn 1.619
_exptl_crystal_density_meas ?
_exptl_crystal_density_method .
_exptl_crystal_description block
_exptl_crystal_F_000 3408
_exptl_crystal_size_max 0.25
_exptl_crystal_size_mid 0.20
_exptl_crystal_size_min 0.20
_refine_diff_density_max 1.118
_refine_diff_density_min -1.175
_refine_diff_density_rms 0.134
_refine_ls_extinction_method none
_refine_ls_goodness_of_fit_ref 1.032
_refine_ls_hydrogen_treatment constr
_refine_ls_matrix_type full
_refine_ls_number_parameters 406
_refine_ls_number_reflns 5917
_refine_ls_number_restraints 14
_refine_ls_restrained_S_all 1.031
_refine_ls_R_factor_all 0.0539
_refine_ls_R_factor_gt 0.0401
_refine_ls_shift/su_max 0.001
_refine_ls_shift/su_mean 0.000
_refine_ls_structure_factor_coef Fsqd
_refine_ls_weighting_details 'calc w=1/[\s^2^(Fo^2^)+(0.0856P)^2^+0.0000P] where P=(Fo^2^+2Fc^2^)/3'
_refine_ls_weighting_scheme calc
_refine_ls_wR_factor_gt 0.1230
_refine_ls_wR_factor_ref 0.1293
_reflns_number_gt 4437
_reflns_number_total 5917
_reflns_threshold_expression >2sigma(I)
_cod_data_source_file b904016c.txt
_cod_data_source_block yk658sadc2c
_cod_depositor_comments
;
The following automatic conversions were performed:
'_symmetry_cell_setting' value 'Monoclinic' changed to 'monoclinic'
according to '/home/saulius/struct/CIF-dictionaries/cif_core.dic'
dictionary named 'cif_core.dic' version 2.4.1 from 2010-06-29.

Automatic conversion script
Id: cif_fix_enum 1527 2010-12-29 10:47:43Z saulius 
;
_cod_original_sg_symbol_H-M C2/c
_cod_database_code 7001269

loop_
_symmetry_equiv_pos_as_xyz
'x, y, z'
'-x, y, -z+1/2'
'x+1/2, y+1/2, z'
'-x+1/2, y+1/2, -z+1/2'
'-x, -y, -z'
'x, -y, z-1/2'
'-x+1/2, -y+1/2, -z'
'x+1/2, -y+1/2, z-1/2'

loop_
_atom_site_label
_atom_site_type_symbol
_atom_site_fract_x
_atom_site_fract_y
_atom_site_fract_z
_atom_site_U_iso_or_equiv
_atom_site_adp_type
_atom_site_occupancy
_atom_site_symmetry_multiplicity
_atom_site_calc_flag
_atom_site_refinement_flags
_atom_site_disorder_assembly
_atom_site_disorder_group
Ir1 Ir 0.596659(7) 0.26521(2) 0.944743(12) 0.04032(13) Uani 1 1 d . . .
N11 N 0.62088(16) 0.3537(5) 1.0401(3) 0.0459(13) Uani 1 1 d . . .
N12 N 0.65708(17) 0.2892(5) 0.9442(3) 0.0483(14) Uani 1 1 d . . .
C11 C 0.6022(2) 0.3773(7) 1.0922(4) 0.0574(19) Uani 1 1 d . . .
H11 H 0.5757 0.3516 1.0833 0.069 Uiso 1 1 calc R . .
C12 C 0.6194(2) 0.4350(8) 1.1555(4) 0.071(2) Uani 1 1 d . . .
H12 H 0.6049 0.4480 1.1890 0.086 Uiso 1 1 calc R . .
C13 C 0.6584(3) 0.4748(8) 1.1706(4) 0.069(2) Uani 1 1 d . . .
C14 C 0.6787(2) 0.4535(7) 1.1199(4) 0.068(2) Uani 1 1 d . . .
H14 H 0.7051 0.4796 1.1289 0.082 Uiso 1 1 calc R . .
C15 C 0.65961(19) 0.3925(6) 1.0544(3) 0.0459(16) Uani 1 1 d . . .
C16 C 0.6785(2) 0.3637(7) 0.9981(3) 0.0519(18) Uani 1 1 d . . .
C17 C 0.7161(2) 0.4059(8) 0.9965(4) 0.065(2) Uani 1 1 d . . .
H17 H 0.7303 0.4579 1.0331 0.078 Uiso 1 1 calc R . .
C18 C 0.7328(2) 0.3723(8) 0.9418(5) 0.066(2) Uani 1 1 d . . .
C19 C 0.7113(2) 0.2878(9) 0.8903(5) 0.065(2) Uani 1 1 d . . .
H19 H 0.7223 0.2570 0.8550 0.078 Uiso 1 1 calc R . .
C110 C 0.6746(3) 0.2518(6) 0.8925(4) 0.056(2) Uani 1 1 d . . .
H110 H 0.6605 0.1985 0.8568 0.068 Uiso 1 1 calc R . .
C111 C 0.6793(3) 0.5437(12) 1.2408(5) 0.115(4) Uani 1 1 d . . .
H11A H 0.6883 0.4891 1.2813 0.172 Uiso 1 1 calc R . .
H11B H 0.6607 0.5995 1.2511 0.172 Uiso 1 1 calc R . .
H11C H 0.7021 0.5858 1.2343 0.172 Uiso 1 1 calc R . .
C112 C 0.7724(2) 0.4246(10) 0.9393(5) 0.093(3) Uani 1 1 d . . .
H11D H 0.7673 0.4932 0.9077 0.139 Uiso 1 1 calc R . .
H11E H 0.7870 0.3664 0.9205 0.139 Uiso 1 1 calc R . .
H11F H 0.7879 0.4477 0.9881 0.139 Uiso 1 1 calc R . .
N21 N 0.61059(15) 0.0912(5) 0.9873(3) 0.0463(13) Uani 1 1 d . . .
N22 N 0.57752(16) 0.1654(5) 0.8514(3) 0.0479(14) Uani 1 1 d . . .
C21 C 0.6282(2) 0.0602(7) 1.0590(4) 0.0541(18) Uani 1 1 d . . .
H21 H 0.6325 0.1182 1.0955 0.065 Uiso 1 1 calc R . .
C22 C 0.6400(2) -0.0578(8) 1.0786(4) 0.065(2) Uani 1 1 d . . .
H22 H 0.6512 -0.0776 1.1280 0.078 Uiso 1 1 calc R . .
C23 C 0.6353(2) -0.1418(7) 1.0272(5) 0.067(2) Uani 1 1 d . . .
C24 C 0.6161(2) -0.1124(7) 0.9540(4) 0.0583(19) Uani 1 1 d . . .
H24 H 0.6116 -0.1700 0.9172 0.070 Uiso 1 1 calc R . .
C25 C 0.60394(19) 0.0053(7) 0.9368(3) 0.0467(16) Uani 1 1 d . . .
C26 C 0.5845(2) 0.0456(6) 0.8597(4) 0.0473(16) Uani 1 1 d . . .
C27 C 0.5730(2) -0.0303(7) 0.7992(4) 0.062(2) Uani 1 1 d . . .
H27 H 0.5783 -0.1115 0.8055 0.074 Uiso 1 1 calc R . .
C28 C 0.5541(2) 0.0137(8) 0.7307(4) 0.068(2) Uani 1 1 d . . .
C29 C 0.5469(2) 0.1343(8) 0.7232(4) 0.068(2) Uani 1 1 d . . .
H29 H 0.5337 0.1664 0.6773 0.081 Uiso 1 1 calc R . .
C210 C 0.5593(3) 0.2070(7) 0.7840(4) 0.063(2) Uani 1 1 d . . .
H210 H 0.5548 0.2885 0.7779 0.076 Uiso 1 1 calc R . .
C211 C 0.6498(3) -0.2690(9) 1.0444(8) 0.106(4) Uani 1 1 d . . .
H21A H 0.6783 -0.2729 1.0509 0.159 Uiso 1 1 calc R . .
H21B H 0.6359 -0.3199 1.0043 0.159 Uiso 1 1 calc R . .
H21C H 0.6444 -0.2947 1.0887 0.159 Uiso 1 1 calc R . .
C212 C 0.5412(3) -0.0698(10) 0.6648(5) 0.116(4) Uani 1 1 d . . .
H21D H 0.5638 -0.0850 0.6465 0.174 Uiso 1 1 calc R . .
H21E H 0.5199 -0.0337 0.6267 0.174 Uiso 1 1 calc R . .
H21F H 0.5319 -0.1436 0.6795 0.174 Uiso 1 1 calc R . .
C31 C 0.5794(2) 0.4261(6) 0.8945(3) 0.0462(16) Uani 1 1 d . . .
C32 C 0.6014(2) 0.5033(7) 0.8673(4) 0.059(2) Uani 1 1 d . . .
H32 H 0.6279 0.4837 0.8710 0.070 Uiso 1 1 calc R . .
C33 C 0.5859(3) 0.6113(7) 0.8338(4) 0.064(2) Uani 1 1 d . . .
H33 H 0.6015 0.6620 0.8146 0.077 Uiso 1 1 calc R . .
C34 C 0.5465(3) 0.6401(8) 0.8303(5) 0.075(2) Uani 1 1 d . . .
H34 H 0.5356 0.7113 0.8083 0.090 Uiso 1 1 calc R . .
C35 C 0.5230(3) 0.5664(8) 0.8585(5) 0.081(3) Uani 1 1 d . . .
H35 H 0.4968 0.5885 0.8561 0.097 Uiso 1 1 calc R . .
C36 C 0.5388(2) 0.4575(7) 0.8909(4) 0.059(2) Uani 1 1 d . . .
C37 C 0.5173(2) 0.3730(7) 0.9222(4) 0.0533(18) Uani 1 1 d . . .
C38 C 0.4786(2) 0.3845(9) 0.9275(6) 0.089(3) Uani 1 1 d . . .
H38 H 0.4640 0.4529 0.9088 0.107 Uiso 1 1 calc R . .
C39 C 0.4610(3) 0.3008(12) 0.9588(7) 0.099(4) Uani 1 1 d . . .
H39 H 0.4355 0.3146 0.9638 0.118 Uiso 1 1 calc R . .
C310 C 0.4807(3) 0.1942(9) 0.9835(5) 0.073(2) Uani 1 1 d . . .
H310 H 0.4680 0.1335 1.0017 0.088 Uiso 1 1 calc R . .
C311 C 0.5195(2) 0.1816(8) 0.9801(4) 0.061(2) Uani 1 1 d . . .
H311 H 0.5334 0.1119 0.9984 0.073 Uiso 1 1 calc R . .
C312 C 0.5389(2) 0.2667(6) 0.9510(4) 0.0480(18) Uani 1 1 d . . .
C1 C 0.7084(5) 0.8191(10) 0.8734(4) 0.40(2) Uiso 1 1 d D . .
F1 F 0.7488(4) 0.8058(17) 0.9002(10) 0.368(10) Uiso 1 1 d D . .
F2 F 0.6909(5) 0.7106(13) 0.8653(10) 0.315(8) Uiso 1 1 d D . .
F3 F 0.6951(7) 0.8836(15) 0.9215(5) 0.555(16) Uiso 1 1 d D . .
S1 S 0.69074(18) 0.9004(6) 0.7882(3) 0.214(2) Uiso 1 1 d D . .
O1 O 0.7061(6) 0.8141(14) 0.7477(13) 0.452(17) Uiso 1 1 d D . .
O2 O 0.64766(19) 0.9053(19) 0.7676(11) 0.462(15) Uiso 1 1 d D . .
O3 O 0.7097(5) 1.0145(9) 0.7928(10) 0.388(12) Uiso 1 1 d D . .

loop_
_atom_site_aniso_label
_atom_site_aniso_U_11
_atom_site_aniso_U_22
_atom_site_aniso_U_33
_atom_site_aniso_U_23
_atom_site_aniso_U_13
_atom_site_aniso_U_12
Ir1 0.04736(19) 0.03724(19) 0.03345(18) -0.00011(10) 0.00738(12) 0.00502(11)
N11 0.054(3) 0.042(3) 0.038(3) -0.003(3) 0.009(2) 0.003(3)
N12 0.052(3) 0.049(4) 0.042(3) 0.007(3) 0.012(3) 0.009(3)
C11 0.057(4) 0.063(5) 0.053(4) -0.009(4) 0.017(3) 0.002(4)
C12 0.074(5) 0.087(7) 0.046(4) -0.018(4) 0.007(4) 0.008(5)
C13 0.104(6) 0.061(5) 0.037(4) -0.013(4) 0.011(4) 0.005(5)
C14 0.079(5) 0.051(5) 0.061(4) 0.000(4) -0.001(4) -0.007(4)
C15 0.054(4) 0.044(4) 0.034(3) -0.001(3) 0.003(3) 0.006(3)
C16 0.050(4) 0.050(4) 0.046(4) 0.009(3) 0.000(3) 0.000(3)
C17 0.053(4) 0.070(6) 0.065(5) 0.018(4) 0.006(4) -0.004(4)
C18 0.060(5) 0.069(6) 0.073(5) 0.037(5) 0.024(4) 0.011(4)
C19 0.055(5) 0.083(6) 0.060(5) 0.024(5) 0.022(4) 0.024(4)
C110 0.063(5) 0.060(5) 0.045(4) 0.009(3) 0.013(4) 0.018(4)
C111 0.092(7) 0.162(12) 0.080(6) -0.059(7) 0.009(5) -0.026(7)
C112 0.049(5) 0.126(10) 0.100(7) 0.033(7) 0.018(4) 0.012(5)
N21 0.050(3) 0.044(3) 0.044(3) 0.007(3) 0.014(2) 0.005(3)
N22 0.056(3) 0.044(4) 0.038(3) -0.004(3) 0.005(2) 0.003(3)
C21 0.054(4) 0.059(5) 0.046(4) 0.015(4) 0.009(3) 0.005(4)
C22 0.060(5) 0.068(6) 0.061(4) 0.022(4) 0.009(4) 0.008(4)
C23 0.072(5) 0.043(5) 0.089(6) 0.020(5) 0.028(5) 0.007(4)
C24 0.059(4) 0.040(4) 0.071(5) 0.010(4) 0.011(4) 0.003(4)
C25 0.052(4) 0.041(4) 0.045(3) 0.002(3) 0.010(3) -0.004(3)
C26 0.052(4) 0.042(4) 0.046(4) 0.001(3) 0.011(3) 0.007(3)
C27 0.084(5) 0.041(4) 0.053(4) -0.011(3) 0.010(4) -0.005(4)
C28 0.075(5) 0.066(6) 0.056(4) -0.021(4) 0.011(4) -0.008(4)
C29 0.078(5) 0.075(6) 0.042(4) -0.005(4) 0.004(3) 0.011(5)
C210 0.087(5) 0.048(4) 0.044(4) -0.003(3) 0.004(4) 0.017(4)
C211 0.096(8) 0.063(6) 0.152(11) 0.051(7) 0.026(7) 0.023(5)
C212 0.158(10) 0.097(9) 0.080(6) -0.047(6) 0.015(6) 0.007(8)
C31 0.065(4) 0.033(4) 0.038(3) -0.004(3) 0.010(3) 0.006(3)
C32 0.072(5) 0.054(5) 0.048(4) 0.008(4) 0.015(4) 0.012(4)
C33 0.085(6) 0.040(4) 0.062(4) -0.001(4) 0.014(4) -0.006(4)
C34 0.080(6) 0.041(5) 0.089(6) 0.014(5) 0.001(5) 0.011(4)
C35 0.067(5) 0.050(5) 0.114(7) 0.013(5) 0.006(5) 0.014(4)
C36 0.069(5) 0.041(4) 0.057(4) -0.002(4) 0.002(4) 0.014(4)
C37 0.045(4) 0.048(5) 0.064(4) -0.005(4) 0.011(3) 0.004(3)
C38 0.056(5) 0.055(6) 0.154(9) 0.004(6) 0.029(5) 0.009(4)
C39 0.049(5) 0.107(9) 0.137(10) 0.004(8) 0.023(5) 0.014(6)
C310 0.067(5) 0.073(6) 0.081(6) 0.005(5) 0.022(4) -0.008(5)
C311 0.063(5) 0.064(5) 0.052(4) 0.003(4) 0.011(4) -0.003(4)
C312 0.046(4) 0.057(5) 0.039(4) -0.002(3) 0.009(3) -0.005(3)

loop_
_atom_type_symbol
_atom_type_description
_atom_type_scat_dispersion_real
_atom_type_scat_dispersion_imag
_atom_type_scat_source
C C 0.0033 0.0016 'International Tables Vol C Tables 4.2.6.8 and 6.1.1.4'
H H 0.0000 0.0000 'International Tables Vol C Tables 4.2.6.8 and 6.1.1.4'
N N 0.0061 0.0033 'International Tables Vol C Tables 4.2.6.8 and 6.1.1.4'
O O 0.0106 0.0060 'International Tables Vol C Tables 4.2.6.8 and 6.1.1.4'
F F 0.0171 0.0103 'International Tables Vol C Tables 4.2.6.8 and 6.1.1.4'
S S 0.1246 0.1234 'International Tables Vol C Tables 4.2.6.8 and 6.1.1.4'
Ir Ir -1.4442 7.9887 'International Tables Vol C Tables 4.2.6.8 and 6.1.1.4'

loop_
_geom_angle_atom_site_label_1
_geom_angle_atom_site_label_2
_geom_angle_atom_site_label_3
_geom_angle
_geom_angle_site_symmetry_1
_geom_angle_site_symmetry_3
_geom_angle_publ_flag
N11 Ir1 N22 174.0(2) . . ?
N11 Ir1 C312 95.8(3) . . ?
N22 Ir1 C312 88.9(3) . . ?
N11 Ir1 C31 88.3(2) . . ?
N22 Ir1 C31 96.0(2) . . ?
C312 Ir1 C31 82.1(3) . . ?
N11 Ir1 N21 97.1(2) . . ?
N22 Ir1 N21 78.6(2) . . ?
C312 Ir1 N21 95.9(3) . . ?
C31 Ir1 N21 174.4(2) . . ?
N11 Ir1 N12 77.9(2) . . ?
N22 Ir1 N12 97.8(2) . . ?
C312 Ir1 N12 171.7(3) . . ?
C31 Ir1 N12 92.3(3) . . ?
N21 Ir1 N12 90.2(2) . . ?
C11 N11 C15 116.5(6) . . ?
C11 N11 Ir1 126.0(5) . . ?
C15 N11 Ir1 117.6(4) . . ?
C16 N12 C110 117.9(7) . . ?
C16 N12 Ir1 113.5(5) . . ?
C110 N12 Ir1 128.1(5) . . ?
C12 C11 N11 124.6(7) . . ?
C12 C11 H11 117.7 . . ?
N11 C11 H11 117.7 . . ?
C11 C12 C13 119.5(8) . . ?
C11 C12 H12 120.2 . . ?
C13 C12 H12 120.2 . . ?
C14 C13 C12 118.4(7) . . ?
C14 C13 C111 119.4(8) . . ?
C12 C13 C111 122.1(8) . . ?
C13 C14 C15 120.1(7) . . ?
C13 C14 H14 119.9 . . ?
C15 C14 H14 119.9 . . ?
N11 C15 C14 120.9(7) . . ?
N11 C15 C16 114.6(5) . . ?
C14 C15 C16 124.5(7) . . ?
N12 C16 C17 120.0(7) . . ?
N12 C16 C15 115.2(6) . . ?
C17 C16 C15 124.8(7) . . ?
C18 C17 C16 121.6(8) . . ?
C18 C17 H17 119.2 . . ?
C16 C17 H17 119.2 . . ?
C17 C18 C19 116.9(7) . . ?
C17 C18 C112 120.2(9) . . ?
C19 C18 C112 122.9(8) . . ?
C110 C19 C18 119.5(8) . . ?
C110 C19 H19 120.2 . . ?
C18 C19 H19 120.2 . . ?
C19 C110 N12 123.8(8) . . ?
C19 C110 H110 118.1 . . ?
N12 C110 H110 118.1 . . ?
C13 C111 H11A 109.5 . . ?
C13 C111 H11B 109.5 . . ?
H11A C111 H11B 109.5 . . ?
C13 C111 H11C 109.5 . . ?
H11A C111 H11C 109.5 . . ?
H11B C111 H11C 109.5 . . ?
C18 C112 H11D 109.5 . . ?
C18 C112 H11E 109.5 . . ?
H11D C112 H11E 109.5 . . ?
C18 C112 H11F 109.5 . . ?
H11D C112 H11F 109.5 . . ?
H11E C112 H11F 109.5 . . ?
C25 N21 C21 117.8(6) . . ?
C25 N21 Ir1 115.0(4) . . ?
C21 N21 Ir1 127.0(5) . . ?
C210 N22 C26 118.1(6) . . ?
C210 N22 Ir1 125.7(5) . . ?
C26 N22 Ir1 116.1(4) . . ?
N21 C21 C22 121.0(7) . . ?
N21 C21 H21 119.5 . . ?
C22 C21 H21 119.5 . . ?
C23 C22 C21 120.7(7) . . ?
C23 C22 H22 119.6 . . ?
C21 C22 H22 119.6 . . ?
C22 C23 C24 118.9(7) . . ?
C22 C23 C211 123.2(9) . . ?
C24 C23 C211 117.9(9) . . ?
C23 C24 C25 118.7(7) . . ?
C23 C24 H24 120.7 . . ?
C25 C24 H24 120.7 . . ?
N21 C25 C24 122.8(6) . . ?
N21 C25 C26 114.8(6) . . ?
C24 C25 C26 122.3(7) . . ?
N22 C26 C27 120.7(6) . . ?
N22 C26 C25 115.1(6) . . ?
C27 C26 C25 124.2(7) . . ?
C28 C27 C26 120.4(7) . . ?
C28 C27 H27 119.8 . . ?
C26 C27 H27 119.8 . . ?
C27 C28 C29 118.4(7) . . ?
C27 C28 C212 120.2(8) . . ?
C29 C28 C212 121.3(8) . . ?
C210 C29 C28 119.6(7) . . ?
C210 C29 H29 120.2 . . ?
C28 C29 H29 120.2 . . ?
N22 C210 C29 122.8(7) . . ?
N22 C210 H210 118.6 . . ?
C29 C210 H210 118.6 . . ?
C23 C211 H21A 109.5 . . ?
C23 C211 H21B 109.5 . . ?
H21A C211 H21B 109.5 . . ?
C23 C211 H21C 109.5 . . ?
H21A C211 H21C 109.5 . . ?
H21B C211 H21C 109.5 . . ?
C28 C212 H21D 109.5 . . ?
C28 C212 H21E 109.5 . . ?
H21D C212 H21E 109.5 . . ?
C28 C212 H21F 109.5 . . ?
H21D C212 H21F 109.5 . . ?
H21E C212 H21F 109.5 . . ?
C32 C31 C36 118.7(6) . . ?
C32 C31 Ir1 128.5(5) . . ?
C36 C31 Ir1 112.8(5) . . ?
C31 C32 C33 123.0(8) . . ?
C31 C32 H32 118.5 . . ?
C33 C32 H32 118.5 . . ?
C34 C33 C32 117.6(8) . . ?
C34 C33 H33 121.2 . . ?
C32 C33 H33 121.2 . . ?
C35 C34 C33 122.0(8) . . ?
C35 C34 H34 119.0 . . ?
C33 C34 H34 119.0 . . ?
C34 C35 C36 119.6(8) . . ?
C34 C35 H35 120.2 . . ?
C36 C35 H35 120.2 . . ?
C35 C36 C31 119.1(8) . . ?
C35 C36 C37 124.8(8) . . ?
C31 C36 C37 116.1(6) . . ?
C38 C37 C312 117.5(8) . . ?
C38 C37 C36 127.0(7) . . ?
C312 C37 C36 115.5(6) . . ?
C39 C38 C37 122.8(9) . . ?
C39 C38 H38 118.6 . . ?
C37 C38 H38 118.6 . . ?
C38 C39 C310 120.6(9) . . ?
C38 C39 H39 119.7 . . ?
C310 C39 H39 119.7 . . ?
C311 C310 C39 117.6(10) . . ?
C311 C310 H310 121.2 . . ?
C39 C310 H310 121.2 . . ?
C312 C311 C310 123.3(8) . . ?
C312 C311 H311 118.3 . . ?
C310 C311 H311 118.3 . . ?
C311 C312 C37 118.1(7) . . ?
C311 C312 Ir1 128.5(6) . . ?
C37 C312 Ir1 113.5(5) . . ?
F3 C1 F2 109.3(16) . . ?
F3 C1 F1 109.1(13) . . ?
F2 C1 F1 109.0(14) . . ?
F3 C1 S1 104.0(10) . . ?
F2 C1 S1 109.0(14) . . ?
F1 C1 S1 115.9(11) . . ?
O2 S1 O3 114.0(12) . . ?
O2 S1 O1 113.8(13) . . ?
O3 S1 O1 113.7(11) . . ?
O2 S1 C1 108.5(11) . . ?
O3 S1 C1 111.7(10) . . ?
O1 S1 C1 93.3(11) . . ?

loop_
_geom_bond_atom_site_label_1
_geom_bond_atom_site_label_2
_geom_bond_distance
_geom_bond_site_symmetry_2
_geom_bond_publ_flag
Ir1 N11 2.018(5) . ?
Ir1 N22 2.035(5) . ?
Ir1 C312 2.040(8) . ?
Ir1 C31 2.048(7) . ?
Ir1 N21 2.115(6) . ?
Ir1 N12 2.116(6) . ?
N11 C11 1.359(8) . ?
N11 C15 1.362(8) . ?
N12 C16 1.362(9) . ?
N12 C110 1.365(10) . ?
C11 C12 1.342(9) . ?
C11 H11 0.9300 . ?
C12 C13 1.374(11) . ?
C12 H12 0.9300 . ?
C13 C14 1.370(11) . ?
C13 C111 1.529(10) . ?
C14 C15 1.403(9) . ?
C14 H14 0.9300 . ?
C15 C16 1.447(9) . ?
C16 C17 1.396(9) . ?
C17 C18 1.382(11) . ?
C17 H17 0.9300 . ?
C18 C19 1.409(13) . ?
C18 C112 1.506(10) . ?
C19 C110 1.346(12) . ?
C19 H19 0.9300 . ?
C110 H110 0.9300 . ?
C111 H11A 0.9600 . ?
C111 H11B 0.9600 . ?
C111 H11C 0.9600 . ?
C112 H11D 0.9600 . ?
C112 H11E 0.9600 . ?
C112 H11F 0.9600 . ?
N21 C25 1.331(8) . ?
N21 C21 1.364(8) . ?
N22 C210 1.334(9) . ?
N22 C26 1.369(9) . ?
C21 C22 1.405(11) . ?
C21 H21 0.9300 . ?
C22 C23 1.332(11) . ?
C22 H22 0.9300 . ?
C23 C24 1.394(10) . ?
C23 C211 1.517(11) . ?
C24 C25 1.396(10) . ?
C24 H24 0.9300 . ?
C25 C26 1.491(9) . ?
C26 C27 1.391(9) . ?
C27 C28 1.366(10) . ?
C27 H27 0.9300 . ?
C28 C29 1.377(12) . ?
C28 C212 1.522(10) . ?
C29 C210 1.377(10) . ?
C29 H29 0.9300 . ?
C210 H210 0.9300 . ?
C211 H21A 0.9600 . ?
C211 H21B 0.9600 . ?
C211 H21C 0.9600 . ?
C212 H21D 0.9600 . ?
C212 H21E 0.9600 . ?
C212 H21F 0.9600 . ?
C31 C32 1.353(10) . ?
C31 C36 1.434(9) . ?
C32 C33 1.402(10) . ?
C32 H32 0.9300 . ?
C33 C34 1.386(11) . ?
C33 H33 0.9300 . ?
C34 C35 1.376(12) . ?
C34 H34 0.9300 . ?
C35 C36 1.406(11) . ?
C35 H35 0.9300 . ?
C36 C37 1.438(10) . ?
C37 C38 1.383(10) . ?
C37 C312 1.430(10) . ?
C38 C39 1.349(14) . ?
C38 H38 0.9300 . ?
C39 C310 1.390(16) . ?
C39 H39 0.9300 . ?
C310 C311 1.377(11) . ?
C310 H310 0.9300 . ?
C311 C312 1.376(11) . ?
C311 H311 0.9300 . ?
C1 F3 1.35(2) . ?
C1 F2 1.35(2) . ?
C1 F1 1.35(2) . ?
C1 S1 1.801(10) . ?
S1 O2 1.430(12) . ?
S1 O3 1.431(14) . ?
S1 O1 1.43(2) . ?

loop_
_geom_torsion_atom_site_label_1
_geom_torsion_atom_site_label_2
_geom_torsion_atom_site_label_3
_geom_torsion_atom_site_label_4
_geom_torsion
_geom_torsion_site_symmetry_1
_geom_torsion_site_symmetry_2
_geom_torsion_site_symmetry_3
_geom_torsion_site_symmetry_4
_geom_torsion_publ_flag
C312 Ir1 N11 C11 11.5(6) . . . . ?
C31 Ir1 N11 C11 93.4(6) . . . . ?
N21 Ir1 N11 C11 -85.2(6) . . . . ?
N12 Ir1 N11 C11 -173.9(6) . . . . ?
C312 Ir1 N11 C15 -169.3(5) . . . . ?
C31 Ir1 N11 C15 -87.4(5) . . . . ?
N21 Ir1 N11 C15 93.9(5) . . . . ?
N12 Ir1 N11 C15 5.3(5) . . . . ?
N11 Ir1 N12 C16 -9.6(5) . . . . ?
N22 Ir1 N12 C16 174.5(5) . . . . ?
C312 Ir1 N12 C16 31.1(18) . . . . ?
C31 Ir1 N12 C16 78.2(5) . . . . ?
N21 Ir1 N12 C16 -106.9(5) . . . . ?
N11 Ir1 N12 C110 179.1(6) . . . . ?
N22 Ir1 N12 C110 3.3(6) . . . . ?
C31 Ir1 N12 C110 -93.1(6) . . . . ?
N21 Ir1 N12 C110 81.8(6) . . . . ?
C15 N11 C11 C12 -0.1(11) . . . . ?
Ir1 N11 C11 C12 179.1(6) . . . . ?
N11 C11 C12 C13 0.2(13) . . . . ?
C11 C12 C13 C14 -0.2(13) . . . . ?
C11 C12 C13 C111 178.5(9) . . . . ?
C12 C13 C14 C15 0.0(12) . . . . ?
C111 C13 C14 C15 -178.7(8) . . . . ?
C11 N11 C15 C14 -0.1(10) . . . . ?
Ir1 N11 C15 C14 -179.3(5) . . . . ?
C11 N11 C15 C16 179.0(6) . . . . ?
Ir1 N11 C15 C16 -0.3(8) . . . . ?
C13 C14 C15 N11 0.1(11) . . . . ?
C13 C14 C15 C16 -178.8(7) . . . . ?
C110 N12 C16 C17 4.3(10) . . . . ?
Ir1 N12 C16 C17 -167.9(5) . . . . ?
C110 N12 C16 C15 -175.3(6) . . . . ?
Ir1 N12 C16 C15 12.4(7) . . . . ?
N11 C15 C16 N12 -8.3(9) . . . . ?
C14 C15 C16 N12 170.7(7) . . . . ?
N11 C15 C16 C17 172.1(6) . . . . ?
C14 C15 C16 C17 -8.9(11) . . . . ?
N12 C16 C17 C18 -1.2(11) . . . . ?
C15 C16 C17 C18 178.4(7) . . . . ?
C16 C17 C18 C19 -3.8(11) . . . . ?
C16 C17 C18 C112 176.7(7) . . . . ?
C17 C18 C19 C110 5.6(11) . . . . ?
C112 C18 C19 C110 -174.9(7) . . . . ?
C18 C19 C110 N12 -2.6(11) . . . . ?
C16 N12 C110 C19 -2.4(10) . . . . ?
Ir1 N12 C110 C19 168.5(6) . . . . ?
N11 Ir1 N21 C25 -170.9(4) . . . . ?
N22 Ir1 N21 C25 4.8(4) . . . . ?
C312 Ir1 N21 C25 92.5(5) . . . . ?
C31 Ir1 N21 C25 23(3) . . . . ?
N12 Ir1 N21 C25 -93.1(5) . . . . ?
N11 Ir1 N21 C21 3.7(5) . . . . ?
N22 Ir1 N21 C21 179.4(6) . . . . ?
C312 Ir1 N21 C21 -92.9(6) . . . . ?
C31 Ir1 N21 C21 -162(2) . . . . ?
N12 Ir1 N21 C21 81.5(5) . . . . ?
N11 Ir1 N22 C210 -138(2) . . . . ?
C312 Ir1 N22 C210 80.7(7) . . . . ?
C31 Ir1 N22 C210 -1.3(7) . . . . ?
N21 Ir1 N22 C210 177.0(7) . . . . ?
N12 Ir1 N22 C210 -94.4(7) . . . . ?
C312 Ir1 N22 C26 -99.8(5) . . . . ?
C31 Ir1 N22 C26 178.2(5) . . . . ?
N21 Ir1 N22 C26 -3.6(5) . . . . ?
N12 Ir1 N22 C26 85.1(5) . . . . ?
C25 N21 C21 C22 1.9(10) . . . . ?
Ir1 N21 C21 C22 -172.6(5) . . . . ?
N21 C21 C22 C23 2.0(12) . . . . ?
C21 C22 C23 C24 -4.1(12) . . . . ?
C21 C22 C23 C211 176.0(8) . . . . ?
C22 C23 C24 C25 2.4(12) . . . . ?
C211 C23 C24 C25 -177.7(8) . . . . ?
C21 N21 C25 C24 -3.6(10) . . . . ?
Ir1 N21 C25 C24 171.6(6) . . . . ?
C21 N21 C25 C26 179.8(6) . . . . ?
Ir1 N21 C25 C26 -5.1(7) . . . . ?
C23 C24 C25 N21 1.5(11) . . . . ?
C23 C24 C25 C26 177.9(7) . . . . ?
C210 N22 C26 C27 0.3(11) . . . . ?
Ir1 N22 C26 C27 -179.2(5) . . . . ?
C210 N22 C26 C25 -178.4(7) . . . . ?
Ir1 N22 C26 C25 2.0(8) . . . . ?
N21 C25 C26 N22 2.1(9) . . . . ?
C24 C25 C26 N22 -174.6(7) . . . . ?
N21 C25 C26 C27 -176.6(7) . . . . ?
C24 C25 C26 C27 6.7(11) . . . . ?
N22 C26 C27 C28 -0.9(11) . . . . ?
C25 C26 C27 C28 177.8(7) . . . . ?
C26 C27 C28 C29 0.2(12) . . . . ?
C26 C27 C28 C212 -179.3(8) . . . . ?
C27 C28 C29 C210 1.0(13) . . . . ?
C212 C28 C29 C210 -179.5(8) . . . . ?
C26 N22 C210 C29 0.9(12) . . . . ?
Ir1 N22 C210 C29 -179.6(6) . . . . ?
C28 C29 C210 N22 -1.6(14) . . . . ?
N11 Ir1 C31 C32 83.6(6) . . . . ?
N22 Ir1 C31 C32 -92.3(6) . . . . ?
C312 Ir1 C31 C32 179.7(7) . . . . ?
N21 Ir1 C31 C32 -110(2) . . . . ?
N12 Ir1 C31 C32 5.8(6) . . . . ?
N11 Ir1 C31 C36 -94.8(5) . . . . ?
N22 Ir1 C31 C36 89.3(5) . . . . ?
C312 Ir1 C31 C36 1.3(5) . . . . ?
N12 Ir1 C31 C36 -172.6(5) . . . . ?
C36 C31 C32 C33 -1.8(10) . . . . ?
Ir1 C31 C32 C33 179.9(5) . . . . ?
C31 C32 C33 C34 1.4(11) . . . . ?
C32 C33 C34 C35 0.1(12) . . . . ?
C33 C34 C35 C36 -1.0(13) . . . . ?
C34 C35 C36 C31 0.6(12) . . . . ?
C34 C35 C36 C37 -179.9(7) . . . . ?
C32 C31 C36 C35 0.8(10) . . . . ?
Ir1 C31 C36 C35 179.4(6) . . . . ?
C32 C31 C36 C37 -178.7(6) . . . . ?
Ir1 C31 C36 C37 -0.2(8) . . . . ?
C35 C36 C37 C38 -1.7(13) . . . . ?
C31 C36 C37 C38 177.8(8) . . . . ?
C35 C36 C37 C312 178.8(7) . . . . ?
C31 C36 C37 C312 -1.7(9) . . . . ?
C312 C37 C38 C39 0.4(14) . . . . ?
C36 C37 C38 C39 -179.1(9) . . . . ?
C37 C38 C39 C310 -3.8(18) . . . . ?
C38 C39 C310 C311 4.9(16) . . . . ?
C39 C310 C311 C312 -2.6(13) . . . . ?
C310 C311 C312 C37 -0.7(11) . . . . ?
C310 C311 C312 Ir1 177.7(6) . . . . ?
C38 C37 C312 C311 1.8(11) . . . . ?
C36 C37 C312 C311 -178.6(7) . . . . ?
C38 C37 C312 Ir1 -176.8(6) . . . . ?
C36 C37 C312 Ir1 2.8(8) . . . . ?
N11 Ir1 C312 C311 -93.1(7) . . . . ?
N22 Ir1 C312 C311 83.2(7) . . . . ?
C31 Ir1 C312 C311 179.4(7) . . . . ?
N21 Ir1 C312 C311 4.7(7) . . . . ?
N11 Ir1 C312 C37 85.3(5) . . . . ?
N22 Ir1 C312 C37 -98.4(5) . . . . ?
C31 Ir1 C312 C37 -2.2(5) . . . . ?
N21 Ir1 C312 C37 -176.9(5) . . . . ?
F3 C1 S1 O2 -60.6(12) . . . . ?
F2 C1 S1 O2 55.9(12) . . . . ?
F1 C1 S1 O2 179.6(12) . . . . ?
F3 C1 S1 O3 65.9(12) . . . . ?
F2 C1 S1 O3 -177.5(11) . . . . ?
F1 C1 S1 O3 -53.9(12) . . . . ?
F3 C1 S1 O1 -177.0(11) . . . . ?
F2 C1 S1 O1 -60.5(11) . . . . ?
F1 C1 S1 O1 63.2(11) . . . . ?
